data_7061650
loop_
_publ_author_name
'Zhang, Qi'
'He, Chunlin'
'Pang, Siping'

_publ_section_title
;
 Synthesis of heterocyclic (triazole, furoxan, furazan) fused pyridazine
 di-N-oxides via hypervalent iodine oxidation
;
_journal_issue 30
_journal_name_full 'New Journal of Chemistry'
_journal_page_first 14324
_journal_page_last 14327
_journal_paper_doi 10.1039/D2NJ02908A
_journal_volume 46
_journal_year 2022
_chemical_formula_moiety 'C4 Cl2 N4 O4'
_chemical_formula_sum 'C4 Cl2 N4 O4'
_chemical_formula_weight 238.98
_space_group_crystal_system monoclinic
_space_group_IT_number 14
_space_group_name_Hall '-P 2yn'
_space_group_name_H-M_alt 'P 1 21/n 1'
_atom_sites_solution_primary dual
_audit_creation_date 2021-11-18
_audit_creation_method
;
Olex2 1.2
(compiled 2018.05.29 svn.r3508 for OlexSys, GUI svn.r5506)
;
_audit_update_record
;
2022-05-30 deposited with the CCDC.	2022-07-11 downloaded from the CCDC.
;
_cell_angle_alpha 90
_cell_angle_beta 100.853(3)
_cell_angle_gamma 90
_cell_formula_units_Z 4
_cell_length_a 9.1210(7)
_cell_length_b 5.9953(5)
_cell_length_c 14.5570(12)
_cell_measurement_reflns_used 2908
_cell_measurement_temperature 150
_cell_measurement_theta_max 26.294
_cell_measurement_theta_min 2.849
_cell_volume 781.78(11)
_computing_cell_refinement 'SAINT V8.40A (?, 2016)'
_computing_data_reduction 'SAINT V8.40A (?, 2016)'
_computing_molecular_graphics 'Olex2 (Dolomanov et al., 2009)'
_computing_publication_material 'Olex2 (Dolomanov et al., 2009)'
_computing_structure_refinement 'ShelXL (Sheldrick, 2015)'
_computing_structure_solution 'ShelXT (Sheldrick, 2015)'
_diffrn_ambient_temperature 150.0
_diffrn_measured_fraction_theta_full 1.000
_diffrn_measured_fraction_theta_max 0.999
_diffrn_measurement_device_type 'Bruker D8 VENTURE'
_diffrn_measurement_method '\f and \w scans'
_diffrn_radiation_type MoK\a
_diffrn_radiation_wavelength 0.71073
_diffrn_reflns_av_R_equivalents 0.0412
_diffrn_reflns_av_unetI/netI 0.0315
_diffrn_reflns_Laue_measured_fraction_full 1.000
_diffrn_reflns_Laue_measured_fraction_max 0.999
_diffrn_reflns_limit_h_max 9
_diffrn_reflns_limit_h_min -11
_diffrn_reflns_limit_k_max 7
_diffrn_reflns_limit_k_min -7
_diffrn_reflns_limit_l_max 18
_diffrn_reflns_limit_l_min -18
_diffrn_reflns_number 8446
_diffrn_reflns_point_group_measured_fraction_full 1.000
_diffrn_reflns_point_group_measured_fraction_max 0.999
_diffrn_reflns_theta_full 25.242
_diffrn_reflns_theta_max 26.408
_diffrn_reflns_theta_min 2.445
_diffrn_standards_number 0
_exptl_absorpt_coefficient_mu 0.824
_exptl_absorpt_correction_T_max 0.7454
_exptl_absorpt_correction_T_min 0.6763
_exptl_absorpt_correction_type multi-scan
_exptl_absorpt_process_details
'SADABS-2016/2 (Bruker,2016/2) was used for absorption correction. wR2(int) was 0.0903 before and 0.0534 after correction. The Ratio of minimum to maximum transmission is 0.9073. The \l/2 correction factor is Not present.'
_exptl_crystal_colour colourless
_exptl_crystal_colour_primary colourless
_exptl_crystal_density_diffrn 2.030
_exptl_crystal_description block
_exptl_crystal_F_000 472
_exptl_crystal_size_max 0.13
_exptl_crystal_size_mid 0.06
_exptl_crystal_size_min 0.03
_refine_diff_density_max 0.280
_refine_diff_density_min -0.277
_refine_diff_density_rms 0.065
_refine_ls_extinction_method none
_refine_ls_goodness_of_fit_ref 1.076
_refine_ls_hydrogen_treatment undef
_refine_ls_matrix_type full
_refine_ls_number_parameters 127
_refine_ls_number_reflns 1604
_refine_ls_number_restraints 1
_refine_ls_restrained_S_all 1.107
_refine_ls_R_factor_all 0.0470
_refine_ls_R_factor_gt 0.0312
_refine_ls_shift/su_max 0.000
_refine_ls_shift/su_mean 0.000
_refine_ls_structure_factor_coef Fsqd
_refine_ls_weighting_details 'w=1/[\s^2^(Fo^2^)+(0.0201P)^2^+0.5487P] where P=(Fo^2^+2Fc^2^)/3'
_refine_ls_weighting_scheme calc
_refine_ls_wR_factor_gt 0.0602
_refine_ls_wR_factor_ref 0.0681
_reflns_Friedel_coverage 0.000
_reflns_number_gt 1301
_reflns_number_total 1604
_reflns_threshold_expression 'I > 2\s(I)'
_cod_data_source_file d2nj02908a2.cif
_cod_data_source_block mo_20211646_0m
_cod_depositor_comments 'Adding full bibliography for 7061650--7061656.cif.'
_cod_database_code 7061650
_shelx_shelxl_version_number 2018/3
_shelx_space_group_comment
;
The symmetry employed for this shelxl refinement is uniquely defined
by the following loop, which should always be used as a source of
symmetry information in preference to the above space-group names.
They are only intended as comments.
;
_shelx_estimated_absorpt_t_max 0.976
_shelx_estimated_absorpt_t_min 0.900
_olex2_refinement_description
;
1. Restrained distances
 N2-N1
 1.5 with sigma of 0.02
;
_olex2_submission_special_instructions 'No special instructions were received'

loop_
_space_group_symop_operation_xyz
'x, y, z'
'-x+1/2, y+1/2, -z+1/2'
'-x, -y, -z'
'x-1/2, -y-1/2, z-1/2'

loop_
_atom_site_label
_atom_site_type_symbol
_atom_site_fract_x
_atom_site_fract_y
_atom_site_fract_z
_atom_site_U_iso_or_equiv
_atom_site_adp_type
_atom_site_occupancy
_atom_site_site_symmetry_order
_atom_site_calc_flag
_atom_site_refinement_flags_posn
_atom_site_refinement_flags_adp
_atom_site_refinement_flags_occupancy
_atom_site_disorder_assembly
_atom_site_disorder_group
Cl2 Cl 0.24191(6) 0.68610(10) 0.53813(4) 0.02921(16) Uani 1 1 d . . . . .
Cl1 Cl 0.63786(6) 0.31855(10) 0.91245(4) 0.02981(16) Uani 1 1 d . . . . .
O3 O 0.52899(16) 0.0814(2) 0.60494(10) 0.0257(4) Uani 1 1 d . . . . .
O1 O 0.31419(16) 0.8938(2) 0.72787(11) 0.0260(4) Uani 1 1 d . . . . .
O2 O 0.46491(18) 0.7448(3) 0.87715(11) 0.0295(4) Uani 1 1 d . . . . .
O4 O 0.66395(16) -0.0211(3) 0.74897(11) 0.0282(4) Uani 1 1 d . . . . .
N3 N 0.58341(19) 0.1213(3) 0.70520(13) 0.0211(4) Uani 1 1 d . . . . .
N2 N 0.47272(19) 0.6160(3) 0.81357(12) 0.0202(4) Uani 1 1 d D . . . .
N1 N 0.37066(18) 0.7151(3) 0.71241(12) 0.0193(4) Uani 1 1 d D . . . .
N4 N 0.4388(2) 0.2570(3) 0.56954(13) 0.0248(4) Uani 1 1 d . . . . .
C2 C 0.5241(2) 0.3135(3) 0.72422(14) 0.0172(4) Uani 1 1 d . . . . .
C3 C 0.4371(2) 0.3921(3) 0.64014(14) 0.0177(4) Uani 1 1 d . . . . .
C4 C 0.3571(2) 0.5974(3) 0.63603(14) 0.0186(4) Uani 1 1 d . . . . .
C1 C 0.5398(2) 0.4229(3) 0.81179(15) 0.0198(5) Uani 1 1 d . . . . .

loop_
_atom_site_aniso_label
_atom_site_aniso_U_11
_atom_site_aniso_U_22
_atom_site_aniso_U_33
_atom_site_aniso_U_23
_atom_site_aniso_U_13
_atom_site_aniso_U_12
Cl2 0.0285(3) 0.0311(3) 0.0256(3) 0.0081(2) -0.0015(2) 0.0051(2)
Cl1 0.0321(3) 0.0337(3) 0.0203(3) 0.0044(2) -0.0034(2) 0.0002(2)
O3 0.0299(8) 0.0213(8) 0.0261(9) -0.0056(7) 0.0056(7) 0.0043(7)
O1 0.0249(8) 0.0169(7) 0.0374(9) -0.0010(7) 0.0085(7) 0.0049(6)
O2 0.0375(9) 0.0285(9) 0.0229(9) -0.0110(7) 0.0065(7) -0.0012(7)
O4 0.0225(8) 0.0240(8) 0.0378(10) 0.0055(7) 0.0053(7) 0.0077(7)
N3 0.0194(9) 0.0196(9) 0.0246(10) 0.0004(8) 0.0047(7) 0.0002(7)
N2 0.0204(9) 0.0220(9) 0.0180(9) -0.0021(8) 0.0031(7) -0.0021(7)
N1 0.0177(9) 0.0155(9) 0.0253(10) 0.0018(8) 0.0054(7) 0.0006(7)
N4 0.0273(10) 0.0228(9) 0.0237(10) -0.0020(8) 0.0034(8) 0.0016(8)
C2 0.0142(9) 0.0162(10) 0.0217(11) 0.0004(9) 0.0050(8) -0.0011(8)
C3 0.0164(10) 0.0183(10) 0.0187(11) -0.0022(9) 0.0044(8) -0.0025(8)
C4 0.0179(10) 0.0183(10) 0.0188(11) 0.0029(9) 0.0015(8) -0.0016(8)
C1 0.0171(10) 0.0220(11) 0.0200(11) 0.0018(9) 0.0028(8) -0.0028(8)

loop_
_atom_type_symbol
_atom_type_description
_atom_type_scat_dispersion_real
_atom_type_scat_dispersion_imag
_atom_type_scat_source
C C 0.0033 0.0016 'International Tables Vol C Tables 4.2.6.8 and 6.1.1.4'
Cl Cl 0.1484 0.1585 'International Tables Vol C Tables 4.2.6.8 and 6.1.1.4'
N N 0.0061 0.0033 'International Tables Vol C Tables 4.2.6.8 and 6.1.1.4'
O O 0.0106 0.0060 'International Tables Vol C Tables 4.2.6.8 and 6.1.1.4'

loop_
_geom_angle_atom_site_label_1
_geom_angle_atom_site_label_2
_geom_angle_atom_site_label_3
_geom_angle
_geom_angle_site_symmetry_1
_geom_angle_site_symmetry_3
_geom_angle_publ_flag
N4 O3 N3 108.30(14) . . ?
O4 N3 O3 117.44(16) . . ?
O4 N3 C2 136.62(19) . . ?
C2 N3 O3 105.92(15) . . ?
O2 N2 N1 109.67(15) . . ?
O2 N2 C1 131.99(19) . . ?
C1 N2 N1 118.31(16) . . ?
O1 N1 N2 109.11(15) . . ?
O1 N1 C4 130.81(18) . . ?
C4 N1 N2 119.99(16) . . ?
C3 N4 O3 105.89(17) . . ?
N3 C2 C3 107.14(18) . . ?
N3 C2 C1 127.95(19) . . ?
C3 C2 C1 124.90(18) . . ?
N4 C3 C2 112.76(18) . . ?
N4 C3 C4 125.57(19) . . ?
C2 C3 C4 121.67(18) . . ?
N1 C4 Cl2 119.55(16) . . ?
N1 C4 C3 117.78(18) . . ?
C3 C4 Cl2 122.62(16) . . ?
N2 C1 Cl1 118.89(16) . . ?
N2 C1 C2 117.25(18) . . ?
C2 C1 Cl1 123.86(16) . . ?

loop_
_geom_bond_atom_site_label_1
_geom_bond_atom_site_label_2
_geom_bond_distance
_geom_bond_site_symmetry_2
_geom_bond_publ_flag
Cl2 C4 1.689(2) . ?
Cl1 C1 1.687(2) . ?
O3 N3 1.470(2) . ?
O3 N4 1.375(2) . ?
O1 N1 1.228(2) . ?
O2 N2 1.218(2) . ?
O4 N3 1.224(2) . ?
N3 C2 1.324(3) . ?
N2 N1 1.695(2) . ?
N2 C1 1.312(3) . ?
N1 C4 1.303(3) . ?
N4 C3 1.311(3) . ?
C2 C3 1.409(3) . ?
C2 C1 1.417(3) . ?
C3 C4 1.426(3) . ?
